data_2106813
loop_
_publ_author_name
'Adams, J.M.'
'Hewat, A.W.'
'Ramdas, V.'

_publ_section_title
;
 Neutron profile refinement of (Na2 S O4)4 (D2 O2)2 Na Cl
;
_journal_name_full 'Acta Crystallographica B (24,1968-38,1982)'
_journal_page_first 915
_journal_page_last 917
_journal_volume 37
_journal_year 1981
_chemical_formula_sum 'Cl D4 Na9 O20 S4'
_chemical_name_systematic '(Na2 (S O4))4 (D2 O2)2 (Na Cl)'
_space_group_IT_number 128
_symmetry_space_group_name_Hall '-P 4 2n'
_symmetry_space_group_name_H-M 'P 4/m n c'
_cell_angle_alpha 90
_cell_angle_beta 90
_cell_angle_gamma 90
_cell_formula_units_Z 2
_cell_length_a 10.527
_cell_length_b 10.527
_cell_length_c 8.4079
_cell_volume 931.744
_citation_journal_id_ASTM ACBCAR
_cod_data_source_file Adams_ACBCAR_1981_1407.cif
_cod_data_source_block D4Cl1Na9O20S4
_cod_original_cell_volume 931.7444
_cod_original_formula_sum 'D4 Cl1 Na9 O20 S4'
_cod_database_code 2106813

loop_
_symmetry_equiv_pos_as_xyz
x,y,z
-y,x,z
-x,-y,z
y,-x,z
x+1/2,-y+1/2,-z+1/2
y+1/2,x+1/2,-z+1/2
-x+1/2,y+1/2,-z+1/2
-y+1/2,-x+1/2,-z+1/2
-x,-y,-z
y,-x,-z
x,y,-z
-y,x,-z
-x-1/2,y-1/2,z-1/2
-y-1/2,-x-1/2,z-1/2
x-1/2,-y-1/2,z-1/2
y-1/2,x-1/2,z-1/2

loop_
_atom_site_label
_atom_site_type_symbol
_atom_site_fract_x
_atom_site_fract_y
_atom_site_fract_z
_atom_site_occupancy
_atom_site_U_iso_or_equiv
O2 O-2 0.6369 0.3351 0.1432 1 0.0
Na2 Na+1 0 0 0.5 1 0.0
O1 O-2 0.8346 0.2981 0 1 0.0
S1 S+6 0.6987 0.2768 0 1 0.0
O3 O-2 0.6691 0.1369 0 1 0.0
O4 O-1 0.4963 0.0651 0.1932 0.5 0.0
Na1 Na+1 0.7569 0.9796 0.191 1 0.0
D1 D+1 0.5493 0.0902 0.1055 0.5 0.0
Cl1 Cl-1 0 0 0 1 0.0
